data_1564590
loop_
_publ_author_name
'Skvortsov, Grigorii G.'
'Fukin, Georgy K.'
'Cherkasov, Anton V.'
'Kovylina, Tatyana A.'
'Trifonov, Alexander A.'

_publ_section_title
;
 Monoanionic triketiminate ligands: Peculiarity of coordination mode to
 lithium and rare earth ions
;
_journal_name_full 'Inorganica Chimica Acta'
_journal_page_first 119623
_journal_paper_doi 10.1016/j.ica.2020.119623
_journal_volume 508
_journal_year 2020
_chemical_formula_moiety 'C35 H44 Li N3 O'
_chemical_formula_sum 'C35 H44 Li N3 O'
_chemical_formula_weight 529.67
_space_group_crystal_system monoclinic
_space_group_IT_number 14
_space_group_name_Hall '-P 2yn'
_space_group_name_H-M_alt 'P 1 21/n 1'
_atom_sites_solution_hydrogens geom
_atom_sites_solution_primary dual
_atom_sites_solution_secondary difmap
_audit_creation_method SHELXL-2018/3
_cell_angle_alpha 90
_cell_angle_beta 101.8870(10)
_cell_angle_gamma 90
_cell_formula_units_Z 4
_cell_length_a 10.5491(2)
_cell_length_b 12.9255(3)
_cell_length_c 23.2034(5)
_cell_measurement_reflns_used 9907
_cell_measurement_temperature 100(2)
_cell_measurement_theta_max 30.07
_cell_measurement_theta_min 2.39
_cell_volume 3095.99(11)
_computing_cell_refinement 'Saint 8.34a'
_computing_data_collection 'Saint 8.34a'
_computing_data_reduction 'Saint 8.34a'
_computing_structure_refinement 'SHELXL 2018/3'
_computing_structure_solution 'SHELXT 2014/5'
_diffrn_ambient_temperature 100(2)
_diffrn_measured_fraction_theta_full 0.999
_diffrn_measured_fraction_theta_max 0.998
_diffrn_measurement_device_type 'Bruker D8 Quest (CMOS)'
_diffrn_measurement_method '\w scans'
_diffrn_radiation_type MoK\a
_diffrn_radiation_wavelength 0.71073
_diffrn_reflns_av_R_equivalents 0.0467
_diffrn_reflns_av_unetI/netI 0.0393
_diffrn_reflns_Laue_measured_fraction_full 0.999
_diffrn_reflns_Laue_measured_fraction_max 0.998
_diffrn_reflns_limit_h_max 14
_diffrn_reflns_limit_h_min -14
_diffrn_reflns_limit_k_max 18
_diffrn_reflns_limit_k_min -18
_diffrn_reflns_limit_l_max 32
_diffrn_reflns_limit_l_min -32
_diffrn_reflns_number 43551
_diffrn_reflns_point_group_measured_fraction_full 0.999
_diffrn_reflns_point_group_measured_fraction_max 0.998
_diffrn_reflns_theta_full 25.242
_diffrn_reflns_theta_max 30.070
_diffrn_reflns_theta_min 2.329
_diffrn_source 'microfocus tube'
_exptl_absorpt_coefficient_mu 0.068
_exptl_absorpt_correction_T_max 0.960
_exptl_absorpt_correction_T_min 0.843
_exptl_absorpt_correction_type multi-scan
_exptl_absorpt_process_details SADABS
_exptl_crystal_colour colourless
_exptl_crystal_density_diffrn 1.136
_exptl_crystal_description prism
_exptl_crystal_F_000 1144
_exptl_crystal_size_max 0.290
_exptl_crystal_size_mid 0.260
_exptl_crystal_size_min 0.200
_refine_diff_density_max 0.355
_refine_diff_density_min -0.279
_refine_diff_density_rms 0.050
_refine_ls_extinction_coef .
_refine_ls_extinction_method none
_refine_ls_goodness_of_fit_ref 1.029
_refine_ls_hydrogen_treatment constr
_refine_ls_matrix_type full
_refine_ls_number_parameters 425
_refine_ls_number_reflns 9070
_refine_ls_number_restraints 105
_refine_ls_restrained_S_all 1.028
_refine_ls_R_factor_all 0.0806
_refine_ls_R_factor_gt 0.0543
_refine_ls_shift/su_max 0.000
_refine_ls_shift/su_mean 0.000
_refine_ls_structure_factor_coef Fsqd
_refine_ls_weighting_details 'w=1/[\s^2^(Fo^2^)+(0.0622P)^2^+1.1373P] where P=(Fo^2^+2Fc^2^)/3'
_refine_ls_weighting_scheme calc
_refine_ls_wR_factor_gt 0.1237
_refine_ls_wR_factor_ref 0.1368
_reflns_Friedel_coverage 0.000
_reflns_Friedel_fraction_full .
_reflns_Friedel_fraction_max .
_reflns_number_gt 6730
_reflns_number_total 9070
_reflns_threshold_expression 'I > 2\s(I)'
_cod_data_source_file ICA-2020-508-119623.cif
_cod_data_source_block 04-lin3thf
_cod_original_sg_symbol_H-M 'P 21/n'
_cod_database_code 1564590
_shelx_shelxl_version_number 2018/3
_shelx_space_group_comment
;
The symmetry employed for this shelxl refinement is uniquely defined
by the following loop, which should always be used as a source of
symmetry information in preference to the above space-group names.
They are only intended as comments.
;
_shelx_estimated_absorpt_t_min 0.981
_shelx_estimated_absorpt_t_max 0.987

loop_
_space_group_symop_operation_xyz
'x, y, z'
'-x+1/2, y+1/2, -z+1/2'
'-x, -y, -z'
'x-1/2, -y-1/2, z-1/2'

loop_
_atom_site_label
_atom_site_type_symbol
_atom_site_fract_x
_atom_site_fract_y
_atom_site_fract_z
_atom_site_U_iso_or_equiv
_atom_site_adp_type
_atom_site_occupancy
_atom_site_site_symmetry_order
_atom_site_calc_flag
_atom_site_refinement_flags_posn
_atom_site_refinement_flags_adp
_atom_site_refinement_flags_occupancy
_atom_site_disorder_assembly
_atom_site_disorder_group
Li1 Li 0.4634(2) 0.68271(19) 0.63576(12) 0.0302(6) Uani 1 1 d . . . . .
N1 N 0.52968(10) 0.56091(8) 0.67450(5) 0.0173(2) Uani 1 1 d . . . . .
N2 N 0.31807(10) 0.61989(8) 0.58641(5) 0.0185(2) Uani 1 1 d D . . . .
C1 C 0.46344(11) 0.47466(9) 0.67632(5) 0.0142(2) Uani 1 1 d . . . . .
C2 C 0.34444(11) 0.45367(9) 0.63549(5) 0.0145(2) Uani 1 1 d . . . . .
C3 C 0.28931(11) 0.52147(9) 0.58782(5) 0.0160(2) Uani 1 1 d . . . . .
C4 C 0.51443(12) 0.39769(10) 0.72475(5) 0.0176(2) Uani 1 1 d . . . . .
H4A H 0.562174 0.434554 0.759398 0.026 Uiso 1 1 calc R U . . .
H4B H 0.572397 0.348567 0.710940 0.026 Uiso 1 1 calc R U . . .
H4C H 0.441712 0.360127 0.735240 0.026 Uiso 1 1 calc R U . . .
C5 C 0.27533(11) 0.35451(9) 0.63890(5) 0.0143(2) Uani 1 1 d . . . . .
C6 C 0.13118(12) 0.36096(10) 0.63846(6) 0.0213(3) Uani 1 1 d . . . . .
H6A H 0.085470 0.305978 0.613390 0.032 Uiso 1 1 calc R U . . .
H6B H 0.097938 0.428448 0.623031 0.032 Uiso 1 1 calc R U . . .
H6C H 0.117258 0.352607 0.678674 0.032 Uiso 1 1 calc R U . . .
N3 N 0.33552(10) 0.26781(8) 0.64399(4) 0.0151(2) Uani 1 1 d . . . . .
C7 C 0.26985(11) 0.17292(9) 0.64780(5) 0.0153(2) Uani 1 1 d . . . . .
C8 C 0.25231(12) 0.13299(10) 0.70190(5) 0.0174(2) Uani 1 1 d . . . . .
C9 C 0.20026(13) 0.03401(10) 0.70308(6) 0.0231(3) Uani 1 1 d . . . . .
H9A H 0.189799 0.005730 0.739604 0.028 Uiso 1 1 calc R U . . .
C10 C 0.16359(14) -0.02381(10) 0.65229(7) 0.0272(3) Uani 1 1 d . . . . .
H10A H 0.126827 -0.090595 0.653845 0.033 Uiso 1 1 calc R U . . .
C11 C 0.18077(14) 0.01618(10) 0.59934(6) 0.0250(3) Uani 1 1 d . . . . .
H11A H 0.154572 -0.023253 0.564361 0.030 Uiso 1 1 calc R U . . .
C12 C 0.23587(12) 0.11337(10) 0.59629(6) 0.0197(3) Uani 1 1 d . . . . .
C13 C 0.28914(13) 0.19289(11) 0.75844(6) 0.0215(3) Uani 1 1 d . . . . .
H13A H 0.258961 0.155820 0.789919 0.032 Uiso 1 1 calc R U . . .
H13B H 0.248919 0.261528 0.753349 0.032 Uiso 1 1 calc R U . . .
H13C H 0.383545 0.200360 0.768887 0.032 Uiso 1 1 calc R U . . .
C14 C 0.26157(16) 0.15371(12) 0.53911(6) 0.0288(3) Uani 1 1 d . . . . .
H14A H 0.236059 0.101480 0.508282 0.043 Uiso 1 1 calc R U . . .
H14B H 0.354090 0.168931 0.543578 0.043 Uiso 1 1 calc R U . . .
H14C H 0.211325 0.217048 0.528131 0.043 Uiso 1 1 calc R U . . .
C15 C 0.20159(13) 0.47448(10) 0.53367(6) 0.0228(3) Uani 1 1 d . . . . .
H15A H 0.238726 0.487220 0.498933 0.034 Uiso 1 1 calc R U . . .
H15B H 0.115550 0.506250 0.527913 0.034 Uiso 1 1 calc R U . . .
H15C H 0.194128 0.399774 0.539369 0.034 Uiso 1 1 calc R U . . .
C16 C 0.65645(11) 0.57140(9) 0.70943(5) 0.0158(2) Uani 1 1 d . . . . .
C17 C 0.67801(12) 0.63988(10) 0.75742(5) 0.0181(2) Uani 1 1 d . . . . .
C18 C 0.80440(13) 0.65508(11) 0.78848(6) 0.0223(3) Uani 1 1 d . . . . .
H18A H 0.819651 0.700498 0.821379 0.027 Uiso 1 1 calc R U . . .
C19 C 0.90780(13) 0.60575(12) 0.77259(6) 0.0258(3) Uani 1 1 d . . . . .
H19A H 0.993195 0.616300 0.794665 0.031 Uiso 1 1 calc R U . . .
C20 C 0.88621(13) 0.54079(11) 0.72425(6) 0.0251(3) Uani 1 1 d . . . . .
H20A H 0.957657 0.507538 0.712977 0.030 Uiso 1 1 calc R U . . .
C21 C 0.76135(12) 0.52313(10) 0.69170(6) 0.0201(3) Uani 1 1 d . . . . .
C22 C 0.56835(14) 0.69705(12) 0.77538(7) 0.0283(3) Uani 1 1 d . . . . .
H22A H 0.602124 0.739415 0.810178 0.042 Uiso 1 1 calc R U . . .
H22B H 0.505417 0.647260 0.784673 0.042 Uiso 1 1 calc R U . . .
H22C H 0.525953 0.741770 0.742988 0.042 Uiso 1 1 calc R U . . .
C23 C 0.73988(15) 0.45641(12) 0.63735(7) 0.0295(3) Uani 1 1 d . . . . .
H23A H 0.823747 0.436462 0.628830 0.044 Uiso 1 1 calc R U . . .
H23B H 0.690138 0.495190 0.603931 0.044 Uiso 1 1 calc R U . . .
H23C H 0.691779 0.394140 0.643932 0.044 Uiso 1 1 calc R U . . .
C24 C 0.2743(6) 0.6811(5) 0.5348(2) 0.0154(9) Uani 0.55(2) 1 d DG U P A 1
C25 C 0.1557(6) 0.7318(6) 0.5271(2) 0.0209(6) Uani 0.55(2) 1 d DG U P A 1
C26 C 0.1192(6) 0.8009(5) 0.4808(2) 0.0198(9) Uani 0.55(2) 1 d G U P A 1
H26A H 0.038158 0.835478 0.475581 0.024 Uiso 0.55(2) 1 calc R U P A 1
C27 C 0.2012(7) 0.8194(4) 0.4421(2) 0.0247(10) Uani 0.55(2) 1 d G U P A 1
H27A H 0.176190 0.866596 0.410414 0.030 Uiso 0.55(2) 1 calc R U P A 1
C28 C 0.3197(7) 0.7687(4) 0.4497(2) 0.0250(9) Uani 0.55(2) 1 d G U P A 1
H28A H 0.375745 0.781365 0.423259 0.030 Uiso 0.55(2) 1 calc R U P A 1
C29 C 0.3563(6) 0.6996(4) 0.4961(2) 0.0152(7) Uani 0.55(2) 1 d DG U P A 1
C30 C 0.0693(9) 0.7116(8) 0.5704(4) 0.0246(10) Uani 0.55(2) 1 d D U P A 1
H30A H 0.011155 0.770650 0.570629 0.037 Uiso 0.55(2) 1 calc R U P A 1
H30B H 0.122818 0.702098 0.609909 0.037 Uiso 0.55(2) 1 calc R U P A 1
H30C H 0.018029 0.649018 0.558753 0.037 Uiso 0.55(2) 1 calc R U P A 1
C31 C 0.4860(8) 0.6471(10) 0.5034(6) 0.0283(12) Uani 0.55(2) 1 d D U P A 1
H31A H 0.508689 0.639041 0.464723 0.042 Uiso 0.55(2) 1 calc R U P A 1
H31B H 0.481730 0.578926 0.521288 0.042 Uiso 0.55(2) 1 calc R U P A 1
H31C H 0.551915 0.689311 0.528795 0.042 Uiso 0.55(2) 1 calc R U P A 1
C24* C 0.2574(9) 0.6829(7) 0.5375(3) 0.0247(15) Uani 0.45(2) 1 d DG U P A 2
C25* C 0.1368(9) 0.7283(8) 0.5349(4) 0.0209(6) Uani 0.45(2) 1 d DG U P A 2
C26* C 0.0884(10) 0.7984(6) 0.4904(4) 0.0340(14) Uani 0.45(2) 1 d G U P A 2
H26B H 0.006042 0.829424 0.488683 0.041 Uiso 0.45(2) 1 calc R U P A 2
C27* C 0.1605(13) 0.8233(5) 0.4485(3) 0.0375(17) Uani 0.45(2) 1 d G U P A 2
H27B H 0.127427 0.871225 0.418127 0.045 Uiso 0.45(2) 1 calc R U P A 2
C28* C 0.2810(12) 0.7779(6) 0.4511(3) 0.0356(14) Uani 0.45(2) 1 d G U P A 2
H28B H 0.330326 0.794907 0.422475 0.043 Uiso 0.45(2) 1 calc R U P A 2
C29* C 0.3295(9) 0.7078(7) 0.4956(3) 0.0373(16) Uani 0.45(2) 1 d DG U P A 2
C30* C 0.0536(14) 0.7062(13) 0.5789(6) 0.0338(17) Uani 0.45(2) 1 d D U P A 2
H30D H -0.028453 0.743798 0.567762 0.051 Uiso 0.45(2) 1 calc R U P A 2
H30E H 0.098811 0.728644 0.618150 0.051 Uiso 0.45(2) 1 calc R U P A 2
H30F H 0.036258 0.631764 0.579582 0.051 Uiso 0.45(2) 1 calc R U P A 2
C31* C 0.4608(11) 0.6597(12) 0.4982(8) 0.046(2) Uani 0.45(2) 1 d D U P A 2
H31D H 0.491401 0.677056 0.462215 0.069 Uiso 0.45(2) 1 calc R U P A 2
H31E H 0.454333 0.584427 0.501433 0.069 Uiso 0.45(2) 1 calc R U P A 2
H31F H 0.522137 0.686556 0.532486 0.069 Uiso 0.45(2) 1 calc R U P A 2
O1 O 0.55077(10) 0.80660(8) 0.63152(5) 0.0355(3) Uani 1 1 d D . . . .
C32 C 0.48660(15) 0.90156(11) 0.60996(7) 0.0302(3) Uani 1 1 d . . . . .
H32A H 0.456736 0.938907 0.641966 0.036 Uiso 1 1 calc R U . . .
H32B H 0.410995 0.887593 0.577809 0.036 Uiso 1 1 calc R U . . .
C33 C 0.58771(17) 0.96385(13) 0.58758(7) 0.0365(4) Uani 1 1 d . . . . .
H33A H 0.577068 1.038790 0.594017 0.044 Uiso 1 1 calc R U . . .
H33B H 0.582796 0.951323 0.545080 0.044 Uiso 1 1 calc R U . . .
C34 C 0.71474(16) 0.92436(13) 0.62405(8) 0.0362(4) Uani 1 1 d D . . . .
H34A H 0.786469 0.934627 0.603028 0.043 Uiso 0.576(7) 1 calc R U P B 1
H34B H 0.736258 0.960310 0.662500 0.043 Uiso 0.576(7) 1 calc R U P B 1
H34C H 0.770272 0.895766 0.598323 0.043 Uiso 0.424(7) 1 calc R U P B 2
H34D H 0.762238 0.980754 0.648167 0.043 Uiso 0.424(7) 1 calc R U P B 2
C35 C 0.6914(2) 0.8132(2) 0.63205(19) 0.0297(9) Uani 0.576(7) 1 d D . P B 1
H35A H 0.743183 0.787919 0.669947 0.036 Uiso 0.576(7) 1 calc R U P B 1
H35B H 0.713661 0.771903 0.599583 0.036 Uiso 0.576(7) 1 calc R U P B 1
C35* C 0.6777(3) 0.8420(3) 0.66236(17) 0.0250(11) Uani 0.424(7) 1 d D . P B 2
H35C H 0.741110 0.784532 0.667515 0.030 Uiso 0.424(7) 1 calc R U P B 2
H35D H 0.673243 0.870062 0.701586 0.030 Uiso 0.424(7) 1 calc R U P B 2

loop_
_atom_site_aniso_label
_atom_site_aniso_U_11
_atom_site_aniso_U_22
_atom_site_aniso_U_33
_atom_site_aniso_U_23
_atom_site_aniso_U_13
_atom_site_aniso_U_12
Li1 0.0272(12) 0.0200(12) 0.0365(14) 0.0068(10) -0.0095(10) -0.0060(9)
N1 0.0136(5) 0.0164(5) 0.0197(5) 0.0013(4) -0.0017(4) -0.0028(4)
N2 0.0199(5) 0.0166(5) 0.0166(5) 0.0036(4) -0.0019(4) -0.0020(4)
C1 0.0138(5) 0.0143(5) 0.0141(5) -0.0020(4) 0.0024(4) 0.0010(4)
C2 0.0139(5) 0.0127(5) 0.0158(5) 0.0001(4) 0.0010(4) -0.0012(4)
C3 0.0146(5) 0.0166(6) 0.0157(5) -0.0001(4) 0.0005(4) -0.0014(4)
C4 0.0170(6) 0.0158(6) 0.0178(6) 0.0014(4) -0.0013(4) -0.0005(4)
C5 0.0131(5) 0.0165(5) 0.0123(5) -0.0010(4) 0.0005(4) -0.0025(4)
C6 0.0134(5) 0.0185(6) 0.0312(7) 0.0022(5) 0.0030(5) -0.0001(4)
N3 0.0142(5) 0.0149(5) 0.0154(5) -0.0008(4) 0.0016(4) -0.0023(4)
C7 0.0118(5) 0.0136(5) 0.0198(6) -0.0001(4) 0.0018(4) 0.0007(4)
C8 0.0144(5) 0.0168(6) 0.0208(6) 0.0010(5) 0.0029(4) 0.0002(4)
C9 0.0224(6) 0.0198(6) 0.0283(7) 0.0040(5) 0.0081(5) -0.0020(5)
C10 0.0275(7) 0.0148(6) 0.0398(8) -0.0009(6) 0.0080(6) -0.0049(5)
C11 0.0252(7) 0.0178(6) 0.0310(7) -0.0071(5) 0.0030(5) -0.0027(5)
C12 0.0197(6) 0.0172(6) 0.0212(6) -0.0025(5) 0.0021(5) 0.0001(5)
C13 0.0225(6) 0.0234(6) 0.0190(6) 0.0011(5) 0.0051(5) -0.0029(5)
C14 0.0401(8) 0.0261(7) 0.0200(6) -0.0048(5) 0.0060(6) -0.0058(6)
C15 0.0271(7) 0.0196(6) 0.0176(6) 0.0003(5) -0.0048(5) -0.0048(5)
C16 0.0140(5) 0.0151(5) 0.0169(5) 0.0018(4) -0.0004(4) -0.0031(4)
C17 0.0178(6) 0.0178(6) 0.0186(6) 0.0003(5) 0.0037(4) -0.0045(4)
C18 0.0237(6) 0.0253(7) 0.0163(6) 0.0006(5) 0.0005(5) -0.0108(5)
C19 0.0152(6) 0.0342(8) 0.0247(7) 0.0060(6) -0.0032(5) -0.0093(5)
C20 0.0152(6) 0.0298(7) 0.0301(7) 0.0040(6) 0.0042(5) 0.0004(5)
C21 0.0192(6) 0.0190(6) 0.0218(6) -0.0006(5) 0.0038(5) -0.0023(5)
C22 0.0250(7) 0.0295(7) 0.0312(7) -0.0095(6) 0.0078(6) -0.0037(6)
C23 0.0281(7) 0.0315(8) 0.0303(7) -0.0096(6) 0.0090(6) -0.0011(6)
C24 0.0208(16) 0.011(2) 0.0100(18) 0.0024(14) -0.0081(15) -0.0004(14)
C25 0.0257(16) 0.0171(8) 0.0161(13) 0.0008(9) -0.0043(8) -0.0026(11)
C26 0.0274(19) 0.0135(14) 0.0147(17) 0.0060(12) -0.0045(14) 0.0021(14)
C27 0.035(3) 0.0188(16) 0.0167(14) 0.0063(12) -0.0019(16) -0.0053(15)
C28 0.033(2) 0.0215(16) 0.0187(15) 0.0028(12) 0.0020(14) -0.0082(16)
C29 0.0231(16) 0.0123(14) 0.0096(14) 0.0025(11) 0.0023(11) -0.0049(12)
C30 0.020(3) 0.026(2) 0.024(2) 0.0010(18) -0.0043(15) 0.0068(18)
C31 0.0256(19) 0.031(2) 0.030(3) 0.0043(17) 0.0101(18) 0.0006(17)
C24* 0.036(3) 0.017(3) 0.021(3) -0.001(2) 0.006(2) -0.013(2)
C25* 0.0257(16) 0.0171(8) 0.0161(13) 0.0008(9) -0.0043(8) -0.0026(11)
C26* 0.046(3) 0.026(2) 0.025(3) -0.0019(19) -0.005(2) -0.005(3)
C27* 0.060(5) 0.022(2) 0.022(2) 0.0050(19) -0.012(2) -0.009(2)
C28* 0.059(4) 0.031(3) 0.0168(19) 0.0023(17) 0.008(2) -0.020(3)
C29* 0.039(3) 0.032(3) 0.039(3) -0.008(2) 0.001(2) -0.012(2)
C30* 0.024(3) 0.045(4) 0.033(4) -0.003(3) 0.007(2) 0.005(3)
C31* 0.061(6) 0.049(6) 0.032(4) -0.008(4) 0.018(5) -0.029(4)
O1 0.0280(5) 0.0203(5) 0.0508(7) 0.0113(5) -0.0093(5) -0.0074(4)
C32 0.0322(8) 0.0181(6) 0.0369(8) 0.0007(6) -0.0010(6) -0.0006(5)
C33 0.0458(10) 0.0287(8) 0.0351(8) 0.0121(7) 0.0092(7) 0.0024(7)
C34 0.0330(8) 0.0345(9) 0.0418(9) 0.0097(7) 0.0099(7) -0.0064(7)
C35 0.0226(13) 0.0219(13) 0.042(2) 0.0028(13) -0.0001(11) -0.0033(10)
C35* 0.0267(17) 0.0244(19) 0.022(2) -0.0001(15) -0.0004(14) -0.0064(13)

loop_
_atom_type_symbol
_atom_type_description
_atom_type_scat_dispersion_real
_atom_type_scat_dispersion_imag
_atom_type_scat_source
C C 0.0033 0.0016 'International Tables Vol C Tables 4.2.6.8 and 6.1.1.4'
H H 0.0000 0.0000 'International Tables Vol C Tables 4.2.6.8 and 6.1.1.4'
Li Li -0.0003 0.0001 'International Tables Vol C Tables 4.2.6.8 and 6.1.1.4'
N N 0.0061 0.0033 'International Tables Vol C Tables 4.2.6.8 and 6.1.1.4'
O O 0.0106 0.0060 'International Tables Vol C Tables 4.2.6.8 and 6.1.1.4'

loop_
_geom_angle_atom_site_label_1
_geom_angle_atom_site_label_2
_geom_angle_atom_site_label_3
_geom_angle
_geom_angle_site_symmetry_1
_geom_angle_site_symmetry_3
O1 Li1 N1 127.45(14) . .
O1 Li1 N2 133.18(14) . .
N1 Li1 N2 96.04(12) . .
O1 Li1 C24 104.01(16) . .
N1 Li1 C24 122.43(18) . .
N2 Li1 C24 29.21(13) . .
O1 Li1 C16 99.79(10) . .
N1 Li1 C16 27.85(5) . .
N2 Li1 C16 123.31(12) . .
C24 Li1 C16 146.44(18) . .
C1 N1 C16 120.29(10) . .
C1 N1 Li1 125.20(11) . .
C16 N1 Li1 114.06(11) . .
C3 N2 C24 121.4(3) . .
C3 N2 C24* 120.2(5) . .
C3 N2 Li1 124.28(11) . .
C24 N2 Li1 110.5(3) . .
C24* N2 Li1 114.0(4) . .
N1 C1 C2 122.36(11) . .
N1 C1 C4 117.96(10) . .
C2 C1 C4 119.65(10) . .
C1 C2 C3 123.61(11) . .
C1 C2 C5 120.04(10) . .
C3 C2 C5 116.24(10) . .
N2 C3 C2 123.54(11) . .
N2 C3 C15 118.08(11) . .
C2 C3 C15 118.17(11) . .
C1 C4 H4A 109.5 . .
C1 C4 H4B 109.5 . .
H4A C4 H4B 109.5 . .
C1 C4 H4C 109.5 . .
H4A C4 H4C 109.5 . .
H4B C4 H4C 109.5 . .
N3 C5 C2 121.36(10) . .
N3 C5 C6 121.62(11) . .
C2 C5 C6 116.97(10) . .
C5 C6 H6A 109.5 . .
C5 C6 H6B 109.5 . .
H6A C6 H6B 109.5 . .
C5 C6 H6C 109.5 . .
H6A C6 H6C 109.5 . .
H6B C6 H6C 109.5 . .
C5 N3 C7 121.47(10) . .
C8 C7 C12 120.12(11) . .
C8 C7 N3 121.93(11) . .
C12 C7 N3 117.54(11) . .
C9 C8 C7 118.66(12) . .
C9 C8 C13 119.15(12) . .
C7 C8 C13 122.19(11) . .
C10 C9 C8 121.44(13) . .
C10 C9 H9A 119.3 . .
C8 C9 H9A 119.3 . .
C11 C10 C9 119.48(12) . .
C11 C10 H10A 120.3 . .
C9 C10 H10A 120.3 . .
C10 C11 C12 121.09(13) . .
C10 C11 H11A 119.5 . .
C12 C11 H11A 119.5 . .
C11 C12 C7 119.16(12) . .
C11 C12 C14 120.77(12) . .
C7 C12 C14 120.06(12) . .
C8 C13 H13A 109.5 . .
C8 C13 H13B 109.5 . .
H13A C13 H13B 109.5 . .
C8 C13 H13C 109.5 . .
H13A C13 H13C 109.5 . .
H13B C13 H13C 109.5 . .
C12 C14 H14A 109.5 . .
C12 C14 H14B 109.5 . .
H14A C14 H14B 109.5 . .
C12 C14 H14C 109.5 . .
H14A C14 H14C 109.5 . .
H14B C14 H14C 109.5 . .
C3 C15 H15A 109.5 . .
C3 C15 H15B 109.5 . .
H15A C15 H15B 109.5 . .
C3 C15 H15C 109.5 . .
H15A C15 H15C 109.5 . .
H15B C15 H15C 109.5 . .
C17 C16 C21 120.27(11) . .
C17 C16 N1 119.50(11) . .
C21 C16 N1 119.79(11) . .
C17 C16 Li1 98.05(10) . .
C21 C16 Li1 124.93(10) . .
N1 C16 Li1 38.09(7) . .
C18 C17 C16 118.74(12) . .
C18 C17 C22 119.79(12) . .
C16 C17 C22 121.46(11) . .
C19 C18 C17 121.50(12) . .
C19 C18 H18A 119.3 . .
C17 C18 H18A 119.3 . .
C18 C19 C20 119.43(12) . .
C18 C19 H19A 120.3 . .
C20 C19 H19A 120.3 . .
C19 C20 C21 121.20(13) . .
C19 C20 H20A 119.4 . .
C21 C20 H20A 119.4 . .
C20 C21 C16 118.80(12) . .
C20 C21 C23 120.62(13) . .
C16 C21 C23 120.55(12) . .
C17 C22 H22A 109.5 . .
C17 C22 H22B 109.5 . .
H22A C22 H22B 109.5 . .
C17 C22 H22C 109.5 . .
H22A C22 H22C 109.5 . .
H22B C22 H22C 109.5 . .
C21 C23 H23A 109.5 . .
C21 C23 H23B 109.5 . .
H23A C23 H23B 109.5 . .
C21 C23 H23C 109.5 . .
H23A C23 H23C 109.5 . .
H23B C23 H23C 109.5 . .
C25 C24 C29 120.0 . .
C25 C24 N2 119.6(3) . .
C29 C24 N2 120.0(3) . .
C25 C24 Li1 125.6(3) . .
C29 C24 Li1 96.4(3) . .
N2 C24 Li1 40.3(2) . .
C24 C25 C26 120.0 . .
C24 C25 C30 118.9(5) . .
C26 C25 C30 121.0(5) . .
C27 C26 C25 120.0 . .
C27 C26 H26A 120.0 . .
C25 C26 H26A 120.0 . .
C26 C27 C28 120.0 . .
C26 C27 H27A 120.0 . .
C28 C27 H27A 120.0 . .
C27 C28 C29 120.0 . .
C27 C28 H28A 120.0 . .
C29 C28 H28A 120.0 . .
C28 C29 C24 120.0 . .
C28 C29 C31 118.5(6) . .
C24 C29 C31 121.5(6) . .
C25 C30 H30A 109.5 . .
C25 C30 H30B 109.5 . .
H30A C30 H30B 109.5 . .
C25 C30 H30C 109.5 . .
H30A C30 H30C 109.5 . .
H30B C30 H30C 109.5 . .
C29 C31 H31A 109.5 . .
C29 C31 H31B 109.5 . .
H31A C31 H31B 109.5 . .
C29 C31 H31C 109.5 . .
H31A C31 H31C 109.5 . .
H31B C31 H31C 109.5 . .
C25* C24* C29* 120.0 . .
C25* C24* N2 121.9(5) . .
C29* C24* N2 117.7(5) . .
C24* C25* C26* 120.0 . .
C24* C25* C30* 123.2(7) . .
C26* C25* C30* 116.8(7) . .
C25* C26* C27* 120.0 . .
C25* C26* H26B 120.0 . .
C27* C26* H26B 120.0 . .
C28* C27* C26* 120.0 . .
C28* C27* H27B 120.0 . .
C26* C27* H27B 120.0 . .
C27* C28* C29* 120.0 . .
C27* C28* H28B 120.0 . .
C29* C28* H28B 120.0 . .
C28* C29* C24* 120.0 . .
C28* C29* C31* 119.4(8) . .
C24* C29* C31* 120.6(8) . .
C25* C30* H30D 109.5 . .
C25* C30* H30E 109.5 . .
H30D C30* H30E 109.5 . .
C25* C30* H30F 109.5 . .
H30D C30* H30F 109.5 . .
H30E C30* H30F 109.5 . .
C29* C31* H31D 109.5 . .
C29* C31* H31E 109.5 . .
H31D C31* H31E 109.5 . .
C29* C31* H31F 109.5 . .
H31D C31* H31F 109.5 . .
H31E C31* H31F 109.5 . .
C32 O1 C35* 102.82(18) . .
C32 O1 C35 110.59(13) . .
C32 O1 Li1 123.31(12) . .
C35* O1 Li1 131.29(16) . .
C35 O1 Li1 123.66(14) . .
O1 C32 C33 105.00(13) . .
O1 C32 H32A 110.7 . .
C33 C32 H32A 110.7 . .
O1 C32 H32B 110.7 . .
C33 C32 H32B 110.7 . .
H32A C32 H32B 108.8 . .
C32 C33 C34 103.52(12) . .
C32 C33 H33A 111.1 . .
C34 C33 H33A 111.1 . .
C32 C33 H33B 111.1 . .
C34 C33 H33B 111.1 . .
H33A C33 H33B 109.0 . .
C35 C34 C33 104.27(16) . .
C35* C34 C33 105.24(17) . .
C35 C34 H34A 110.9 . .
C33 C34 H34A 110.9 . .
C35 C34 H34B 110.9 . .
C33 C34 H34B 110.9 . .
H34A C34 H34B 108.9 . .
C35* C34 H34C 110.7 . .
C33 C34 H34C 110.7 . .
C35* C34 H34D 110.7 . .
C33 C34 H34D 110.7 . .
H34C C34 H34D 108.8 . .
C34 C35 O1 104.30(17) . .
C34 C35 H35A 110.9 . .
O1 C35 H35A 110.9 . .
C34 C35 H35B 110.9 . .
O1 C35 H35B 110.9 . .
H35A C35 H35B 108.9 . .
O1 C35* C34 105.0(2) . .
O1 C35* H35C 110.7 . .
C34 C35* H35C 110.7 . .
O1 C35* H35D 110.7 . .
C34 C35* H35D 110.7 . .
H35C C35* H35D 108.8 . .

loop_
_geom_bond_atom_site_label_1
_geom_bond_atom_site_label_2
_geom_bond_distance
_geom_bond_site_symmetry_2
Li1 O1 1.860(3) .
Li1 N1 1.875(3) .
Li1 N2 1.897(3) .
Li1 C24 2.747(6) .
Li1 C16 2.776(3) .
N1 C1 1.3210(15) .
N1 C16 1.4203(15) .
N2 C3 1.3098(16) .
N2 C24 1.431(2) .
N2 C24* 1.436(3) .
C1 C2 1.4343(16) .
C1 C4 1.5141(16) .
C2 C3 1.4369(16) .
C2 C5 1.4846(16) .
C3 C15 1.5247(17) .
C4 H4A 0.9800 .
C4 H4B 0.9800 .
C4 H4C 0.9800 .
C5 N3 1.2815(15) .
C5 C6 1.5209(17) .
C6 H6A 0.9800 .
C6 H6B 0.9800 .
C6 H6C 0.9800 .
N3 C7 1.4204(15) .
C7 C8 1.4041(17) .
C7 C12 1.4046(17) .
C8 C9 1.3947(18) .
C8 C13 1.5038(18) .
C9 C10 1.382(2) .
C9 H9A 0.9500 .
C10 C11 1.379(2) .
C10 H10A 0.9500 .
C11 C12 1.3921(19) .
C11 H11A 0.9500 .
C12 C14 1.5014(19) .
C13 H13A 0.9800 .
C13 H13B 0.9800 .
C13 H13C 0.9800 .
C14 H14A 0.9800 .
C14 H14B 0.9800 .
C14 H14C 0.9800 .
C15 H15A 0.9800 .
C15 H15B 0.9800 .
C15 H15C 0.9800 .
C16 C17 1.4038(17) .
C16 C21 1.4038(18) .
C17 C18 1.3928(17) .
C17 C22 1.5022(19) .
C18 C19 1.378(2) .
C18 H18A 0.9500 .
C19 C20 1.382(2) .
C19 H19A 0.9500 .
C20 C21 1.3955(18) .
C20 H20A 0.9500 .
C21 C23 1.5059(19) .
C22 H22A 0.9800 .
C22 H22B 0.9800 .
C22 H22C 0.9800 .
C23 H23A 0.9800 .
C23 H23B 0.9800 .
C23 H23C 0.9800 .
C24 C25 1.3900 .
C24 C29 1.3900 .
C25 C26 1.3900 .
C25 C30 1.511(4) .
C26 C27 1.3900 .
C26 H26A 0.9500 .
C27 C28 1.3900 .
C27 H27A 0.9500 .
C28 C29 1.3900 .
C28 H28A 0.9500 .
C29 C31 1.505(4) .
C30 H30A 0.9800 .
C30 H30B 0.9800 .
C30 H30C 0.9800 .
C31 H31A 0.9800 .
C31 H31B 0.9800 .
C31 H31C 0.9800 .
C24* C25* 1.3900 .
C24* C29* 1.3900 .
C25* C26* 1.3900 .
C25* C30* 1.505(4) .
C26* C27* 1.3900 .
C26* H26B 0.9500 .
C27* C28* 1.3900 .
C27* H27B 0.9500 .
C28* C29* 1.3900 .
C28* H28B 0.9500 .
C29* C31* 1.509(4) .
C30* H30D 0.9800 .
C30* H30E 0.9800 .
C30* H30F 0.9800 .
C31* H31D 0.9800 .
C31* H31E 0.9800 .
C31* H31F 0.9800 .
O1 C32 1.4407(17) .
O1 C35* 1.456(3) .
O1 C35 1.483(3) .
C32 C33 1.511(2) .
C32 H32A 0.9900 .
C32 H32B 0.9900 .
C33 C34 1.518(2) .
C33 H33A 0.9900 .
C33 H33B 0.9900 .
C34 C35 1.477(3) .
C34 C35* 1.490(3) .
C34 H34A 0.9900 .
C34 H34B 0.9900 .
C34 H34C 0.9900 .
C34 H34D 0.9900 .
C35 H35A 0.9900 .
C35 H35B 0.9900 .
C35* H35C 0.9900 .
C35* H35D 0.9900 .
